data_4003477
loop_
_publ_author_name
'W\"orle, Michael'
'Guntlin, Christoph P.'
'Gyr, Luzia'
'Sougrati, Moulay T.'
'Lambert, Charles-Henri'
'Kravchyk, Kostiantyn V.'
'Zenobi, Renato'
'Kovalenko, Maksym V.'

_publ_section_title
;
 Structural Evolution of Iron(III) Trifluoroacetate upon Thermal
 Decomposition: Chains, Layers, and Rings
;
_journal_name_full 'Chemistry of Materials'
_journal_paper_doi 10.1021/acs.chemmater.9b05004
_journal_year 2020
_chemical_formula_sum 'C2 F5 Fe O2'
_chemical_formula_weight 206.86
_space_group_IT_number 67
_space_group_name_Hall '-C 2a 2'
_space_group_name_H-M_alt 'C m m a'
_symmetry_cell_setting orthorhombic
_symmetry_space_group_name_H-M 'C m m a'
_audit_creation_date 2018-01-14T12:06
_audit_creation_method 'created in GSAS-II'
_audit_update_record '2018-01-14T12:06  Initial software-generated CIF'
_cell_angle_alpha 90
_cell_angle_beta 90
_cell_angle_gamma 90
_cell_formula_units_Z 4
_cell_length_a 7.13216(31)
_cell_length_b 7.53768(25)
_cell_length_c 11.25845(29)
_cell_measurement_temperature 298
_cell_volume 605.25(4)
_computing_structure_refinement 'GSAS-II (Toby & Von Dreele, J. Appl. Cryst. 46, 544-549, 2013)'
_diffrn_ambient_pressure 100
_diffrn_ambient_temperature 298
_diffrn_detector 'Silicon strip detector'
_diffrn_detector_type 'Dectris Mythen 1K'
_diffrn_measurement_device_type 'Stoe STADIP'
_diffrn_radiation_monochromator 'Focussing Ge'
_diffrn_radiation_polarisn_ratio 0.7000
_diffrn_radiation_probe x-ray
_diffrn_radiation_type 'Cu K\a~1~'
_diffrn_source 'sealed X-ray tube'
_diffrn_source_target Cu
_exptl_crystal_density_diffrn 2.270
_exptl_crystal_F_000 396
_pd_block_id 2018-01-14T12:06|FeFxTFAy|WorleMichael|Stoe_STADIP
_pd_calc_method 'Rietveld Refinement'
_pd_char_colour colourless
_pd_instr_location ' ?'
_pd_meas_2theta_range_inc 0.01000
_pd_meas_2theta_range_max 69.99000
_pd_meas_2theta_range_min 5.00000
_pd_phase_name FeF2TFA
_pd_proc_2theta_range_inc 0.01000
_pd_proc_2theta_range_max 69.94801
_pd_proc_2theta_range_min 4.95801
_pd_proc_info_datetime 2018-01-14T12:06
_pd_proc_info_excluded_regions ' ?'
_pd_proc_ls_background_function
; Background function: "chebyschev" function with 21 terms:
    4885.975, -3628.767, 8454.814, -11555.358, -84053.551, 123323.979, 
    777795.347, -697687.533, -4.124958234e6, 2.419103606e6, 1.3252151136e7, 
    -5.343531555e6, -2.6767852718e7, 7.593673615e6, 3.4053469081e7, 
    -6.722681828e6, -2.6385903463e7, 3.359230938e6, 1.1345497415e7, 
    -719148.415, -2.072765732e6, 
;
_pd_proc_ls_pref_orient_corr none
_pd_proc_ls_profile_function
; Finger-Cox-Jephcoat function parameters U, V, W, X, Y, SH/L:
  peak variance(Gauss) = Utan(Th)^2^+Vtan(Th)+W:
  peak HW(Lorentz) = X/cos(Th)+Ytan(Th); SH/L = S/L+H/L
  U, V, W in (centideg)^2^, X & Y in centideg
    382.477, 0.517, 29.082, 0.000, 0.000, 0.053, 
  Crystallite size model "isotropic" for FeF2TFA (microns)
  parameters: Size, G/L mix
    1.000, 1.000, 
  Mustrain model "isotropic" for FeF2TFA (10^6^)
    parameters: Mustrain, G/L mix
    1000.000, 1.000, 

;
_pd_proc_ls_prof_R_factor 0.01565
_pd_proc_ls_prof_wR_expected 0.01270
_pd_proc_ls_prof_wR_factor 0.02265
_pd_proc_number_of_points 6500
_pd_spec_mounting ' ?'
_refine_diff_density_max 1.412
_refine_diff_density_min -0.840
_refine_ls_goodness_of_fit_all 1.809
_refine_ls_matrix_type full
_refine_ls_number_parameters 15
_refine_ls_R_Fsqd_factor 0.13918
_refine_ls_wR_factor_obs 0.02295
_reflns_d_resolution_high 1.358
_reflns_d_resolution_low 11.258
_reflns_limit_h_max 1
_reflns_limit_h_min 1
_reflns_limit_k_max 1
_reflns_limit_k_min 1
_reflns_limit_l_max 8
_reflns_limit_l_min 8
_reflns_number_total 84
_cod_data_source_file cm9b05004_si_003.cif
_cod_data_source_block FeFxTFAy
_cod_original_cell_volume 605.253(31)
_cod_original_sg_symbol_H-M Cmma
_cod_database_code 4003477
_refine_ls_r_f_factor 0.13189
_gsas_proc_ls_prof_r_b_factor 0.02783
_gsas_proc_ls_prof_wr_b_factor 0.04123

loop_
_space_group_symop_id
_space_group_symop_operation_xyz
1 x,y,z
2 -x,y,z
3 x,1/2-y,z
4 -x,1/2-y,z
5 -x,-y,-z
6 x,-y,-z
7 -x,1/2+y,-z
8 x,1/2+y,-z
9 1/2+x,1/2+y,z
10 1/2-x,1/2+y,z
11 1/2+x,-y,z
12 1/2-x,-y,z
13 1/2-x,1/2-y,-z
14 1/2+x,1/2-y,-z
15 1/2-x,y,-z
16 1/2+x,y,-z

loop_
_atom_site_label
_atom_site_type_symbol
_atom_site_fract_x
_atom_site_fract_y
_atom_site_fract_z
_atom_site_occupancy
_atom_site_adp_type
_atom_site_U_iso_or_equiv
_atom_site_symmetry_multiplicity
Fe1 Fe 0.25000 0.75000 0.50000 1.000 Uiso 0.061 4
F1 F 0.50000 0.75000 0.5638(8) 1.000 Uiso 0.0731044 4
F2 F 0.25000 1.00000 0.50000 1.000 Uiso 0.0731044 4
O1 O 0.17252(31) 0.75000 0.6692(4) 1.000 Uiso 0.0812272 8
C1 C 0.00000 0.75000 0.6911(4) 1.000 Uiso 0.0913806 4
C2 C 0.00000 0.75000 0.8314(3) 1.000 Uiso 0.0913806 4
F3 F 0.00000 0.91620(12) 0.8825(5) 0.500 Uiso 0.146209 8
F4 F 0.15088(13) 0.66936(24) 0.8863(3) 0.500 Uiso 0.146209 16

loop_
_atom_type_symbol
_atom_type_number_in_cell
C 8
F 20
Fe 4
O 8

loop_
_diffrn_radiation_wavelength
_diffrn_radiation_wavelength_wt
_diffrn_radiation_wavelength_id
1.54051 1.0 1
1.54433 0.0000 2

loop_
_geom_angle_atom_site_label_1
_geom_angle_atom_site_label_2
_geom_angle_atom_site_label_3
_geom_angle
_geom_angle_site_symmetry_1
_geom_angle_site_symmetry_2
_geom_angle_site_symmetry_3
_geom_angle_publ_flag
F1 Fe1 F1 180 1_555 1_555 13_566 yes
F1 Fe1 F2 90 1_555 1_555 1_555 yes
F1 Fe1 F2 90 13_566 1_555 1_555 yes
F1 Fe1 F2 90 1_555 1_555 3_565 yes
F1 Fe1 F2 90 13_566 1_555 3_565 yes
F2 Fe1 F2 180 1_555 1_555 3_565 yes
Fe1 F1 Fe1 136.1(5) 1_555 1_555 2_655 yes
Fe1 F2 Fe1 180 1_555 1_555 6_576 yes
O1 C1 O1 157.4(6) 1_555 1_555 2_555 yes
F3 C2 F3 130.7(4) 1_555 1_555 3_565 yes
F3 C2 F4 102.29(16) 1_555 1_555 1_555 yes
F3 C2 F4 54.09(9) 3_565 1_555 1_555 yes
F3 C2 F4 102.29(16) 1_555 1_555 2_555 yes
F3 C2 F4 54.09(9) 3_565 1_555 2_555 yes
F4 C2 F4 102.27(22) 1_555 1_555 2_555 yes
F3 C2 F4 54.09(9) 1_555 1_555 3_565 yes
F3 C2 F4 102.29(16) 3_565 1_555 3_565 yes
F4 C2 F4 52.18(19) 1_555 1_555 3_565 yes
F4 C2 F4 126.8(4) 2_555 1_555 3_565 yes
F3 C2 F4 54.09(9) 1_555 1_555 4_565 yes
F3 C2 F4 102.29(16) 3_565 1_555 4_565 yes
F4 C2 F4 126.8(4) 1_555 1_555 4_565 yes
F4 C2 F4 52.18(19) 2_555 1_555 4_565 yes
F4 C2 F4 102.27(22) 3_565 1_555 4_565 yes
C2 F3 F4 63.10(11) 1_555 1_555 3_565 yes
C2 F3 F4 63.10(11) 1_555 1_555 4_565 yes
F4 F3 F4 118.01(20) 3_565 1_555 4_565 yes
C2 F4 F3 62.81(12) 1_555 1_555 3_565 yes
C2 F4 F4 63.91(9) 1_555 1_555 3_565 yes
F3 F4 F4 120.92(9) 3_565 1_555 3_565 yes

loop_
_geom_bond_atom_site_label_1
_geom_bond_atom_site_label_2
_geom_bond_distance
_geom_bond_site_symmetry_1
_geom_bond_site_symmetry_2
_geom_bond_publ_flag
Fe1 F1 1.922(3) 1_555 1_555 yes
Fe1 F1 1.922(3) 1_555 13_566 yes
Fe1 F2 1.88442 1_555 1_555 yes
Fe1 F2 1.88442 1_555 3_565 yes
Fe1 O1 1.984(4) 1_555 1_555 yes
Fe1 O1 1.984(4) 1_555 13_566 yes
F1 Fe1 1.922(3) 1_555 1_555 yes
F1 Fe1 1.922(3) 1_555 2_655 yes
F2 Fe1 1.88442 1_555 1_555 yes
F2 Fe1 1.88442 1_555 6_576 yes
O1 Fe1 1.984(4) 1_555 1_555 yes
O1 C1 1.2547(17) 1_555 1_555 yes
C1 O1 1.2547(17) 1_555 1_555 yes
C1 O1 1.2547(17) 1_555 2_555 yes
C1 C2 1.5797(18) 1_555 1_555 yes
C2 C1 1.5797(18) 1_555 1_555 yes
C2 F3 1.3786(18) 1_555 1_555 yes
C2 F3 1.3786(18) 1_555 3_565 yes
C2 F4 1.3821(18) 1_555 1_555 yes
C2 F4 1.3821(18) 1_555 2_555 yes
C2 F4 1.3821(18) 1_555 3_565 yes
C2 F4 1.3821(18) 1_555 4_565 yes
F3 C2 1.3786(18) 1_555 1_555 yes
F3 F4 2.1498(13) 1_555 1_555 yes
F3 F4 2.1498(13) 1_555 2_555 yes
F3 F4 1.2554(17) 1_555 3_565 yes
F3 F4 1.2554(17) 1_555 4_565 yes
F4 C2 1.3821(18) 1_555 1_555 yes
F4 F3 2.1498(13) 1_555 1_555 yes
F4 F3 1.2554(17) 1_555 3_565 yes
F4 F4 2.1523(18) 1_555 2_555 yes
F4 F4 1.216(4) 1_555 3_565 yes
